data_7239161
loop_
_publ_author_name
'Ma, Yun-Sheng'
'Yin, Wen-Yu'
'Cai, Wang-Shui'
'Zhu, Ping-Zhou'
'Tang, Xiao-Yan'
'Yuan, Rong-Xin'
'Roy, Soumyajit'

_publ_section_title
;
 Eight novel metal diphosphonates based on
 2-(4-pyridinyl)-1-hydroxyl-1,1-ethylidenediphosphonate: syntheses,
 structures, and magnetic properties
;
_journal_issue 40
_journal_name_full 'RSC Advances'
_journal_page_first 18430
_journal_paper_doi 10.1039/c3ra43137a
_journal_volume 3
_journal_year 2013
_chemical_formula_moiety 'C7 H9 Cu N O7 P2'
_chemical_formula_sum 'C7 H9 Cu N O7 P2'
_chemical_formula_weight 344.63
_space_group_IT_number 2
_space_group_name_Hall '-P 1'
_space_group_name_H-M_alt 'P -1'
_symmetry_cell_setting triclinic
_symmetry_space_group_name_Hall '-P 1'
_symmetry_space_group_name_H-M 'P -1'
_atom_sites_solution_hydrogens geom
_atom_sites_solution_primary direct
_atom_sites_solution_secondary difmap
_audit_creation_method SHELXL-97
_cell_angle_alpha 94.13(3)
_cell_angle_beta 103.16(3)
_cell_angle_gamma 102.49(3)
_cell_formula_units_Z 2
_cell_length_a 5.5056(11)
_cell_length_b 9.820(2)
_cell_length_c 9.839(2)
_cell_measurement_temperature 293(2)
_cell_volume 501.6(2)
_computing_cell_refinement CrystalClear
_computing_data_collection 'CrystalClear (Rigaku, 2005)'
_computing_data_reduction CrystalClear
_computing_molecular_graphics 'Bruker SHELXTL/PC (Sheldrick, 1999)'
_computing_publication_material 'Bruker SHELXTL/PC and PLATON (Spek, 2003)'
_computing_structure_refinement 'SHELXL-97 (Sheldrick, 2008)'
_computing_structure_solution 'SHELXS-97 (Sheldrick, 2008)'
_diffrn_ambient_temperature 293(2)
_diffrn_measured_fraction_theta_full 0.992
_diffrn_measured_fraction_theta_max 0.992
_diffrn_radiation_monochromator graphite
_diffrn_radiation_source 'fine-focus sealed tube'
_diffrn_radiation_type MoK\a
_diffrn_radiation_wavelength 0.71073
_diffrn_reflns_av_R_equivalents 0.0731
_diffrn_reflns_av_sigmaI/netI 0.0955
_diffrn_reflns_limit_h_max 6
_diffrn_reflns_limit_h_min -6
_diffrn_reflns_limit_k_max 12
_diffrn_reflns_limit_k_min -12
_diffrn_reflns_limit_l_max 12
_diffrn_reflns_limit_l_min -12
_diffrn_reflns_number 4500
_diffrn_reflns_theta_full 26.00
_diffrn_reflns_theta_max 26.00
_diffrn_reflns_theta_min 3.22
_exptl_absorpt_coefficient_mu 2.525
_exptl_absorpt_correction_T_max 0.7723
_exptl_absorpt_correction_T_min 0.6381
_exptl_absorpt_correction_type multi-scan
_exptl_absorpt_process_details 'CrystalClear (Rigaku, 2005)'
_exptl_crystal_density_diffrn 2.282
_exptl_crystal_density_method 'not measured'
_exptl_crystal_F_000 346
_exptl_crystal_size_max 0.20
_exptl_crystal_size_mid 0.15
_exptl_crystal_size_min 0.10
_refine_diff_density_max 1.539
_refine_diff_density_min -0.788
_refine_diff_density_rms 0.162
_refine_ls_extinction_method none
_refine_ls_goodness_of_fit_ref 1.120
_refine_ls_hydrogen_treatment mixed
_refine_ls_matrix_type full
_refine_ls_number_parameters 167
_refine_ls_number_reflns 1945
_refine_ls_number_restraints 2
_refine_ls_restrained_S_all 1.121
_refine_ls_R_factor_all 0.1027
_refine_ls_R_factor_gt 0.0698
_refine_ls_shift/su_max 0.000
_refine_ls_shift/su_mean 0.000
_refine_ls_structure_factor_coef Fsqd
_refine_ls_weighting_details 'calc w=1/[\s^2^(Fo^2^)+(0.0527P)^2^+1.5465P] where P=(Fo^2^+2Fc^2^)/3'
_refine_ls_weighting_scheme calc
_refine_ls_wR_factor_gt 0.1361
_refine_ls_wR_factor_ref 0.1455
_reflns_number_gt 1453
_reflns_number_total 1945
_reflns_threshold_expression >2sigma(I)
_cod_data_source_file c3ra43137a.txt
_cod_data_source_block cu-4
_cod_original_sg_symbol_H-M ' P -1'
_cod_database_code 7239161

loop_
_symmetry_equiv_pos_as_xyz
'x, y, z'
'-x, -y, -z'

loop_
_atom_site_label
_atom_site_type_symbol
_atom_site_fract_x
_atom_site_fract_y
_atom_site_fract_z
_atom_site_U_iso_or_equiv
_atom_site_adp_type
_atom_site_occupancy
_atom_site_symmetry_multiplicity
_atom_site_calc_flag
_atom_site_refinement_flags
Cu1 Cu -0.27038(18) 0.43948(10) -0.00896(9) 0.0173(3) Uani 1 1 d .
P1 P 0.0805(4) 0.5607(2) 0.27673(19) 0.0144(5) Uani 1 1 d .
P2 P -0.0664(4) 0.7566(2) 0.07254(19) 0.0147(4) Uani 1 1 d .
O1 O -0.1680(9) 0.4561(5) 0.1976(5) 0.0168(11) Uani 1 1 d .
O2 O 0.3052(9) 0.5550(5) 0.2118(5) 0.0157(11) Uani 1 1 d .
O3 O 0.1540(10) 0.5434(5) 0.4321(5) 0.0195(12) Uani 1 1 d .
O4 O -0.3110(9) 0.6382(5) 0.0109(5) 0.0166(12) Uani 1 1 d .
O5 O 0.1620(9) 0.7356(5) 0.0179(5) 0.0173(12) Uani 1 1 d .
O6 O -0.1185(10) 0.9011(5) 0.0545(5) 0.0201(12) Uani 1 1 d D
H6C H -0.1562 0.9101 -0.0326 0.030 Uiso 1 1 d RD
O7 O -0.1965(10) 0.7477(6) 0.3206(5) 0.0210(12) Uani 1 1 d .
H7 H -0.3264 0.6901 0.2757 0.032 Uiso 1 1 calc R
N1 N 0.4568(15) 1.2614(7) 0.2747(7) 0.0277(17) Uani 1 1 d D
C1 C 0.3127(14) 0.9897(8) 0.3204(7) 0.0170(16) Uani 1 1 d .
C2 C 0.2094(15) 1.0943(8) 0.3740(8) 0.0222(18) Uani 1 1 d .
H2 H 0.0877 1.0710 0.4257 0.027 Uiso 1 1 calc R
C3 C 0.2862(17) 1.2279(8) 0.3508(8) 0.0265(19) Uani 1 1 d .
H3 H 0.2199 1.2974 0.3880 0.032 Uiso 1 1 calc R
C4 C 0.5583(17) 1.1670(9) 0.2191(9) 0.030(2) Uani 1 1 d .
H4 H 0.6756 1.1944 0.1658 0.036 Uiso 1 1 calc R
C5 C 0.4905(16) 1.0309(9) 0.2404(8) 0.0252(19) Uani 1 1 d .
H5 H 0.5619 0.9646 0.2020 0.030 Uiso 1 1 calc R
C6 C 0.2539(14) 0.8423(7) 0.3544(7) 0.0166(17) Uani 1 1 d .
H6A H 0.2360 0.8461 0.4504 0.020 Uiso 1 1 calc R
H6B H 0.4023 0.8046 0.3527 0.020 Uiso 1 1 calc R
C7 C 0.0156(13) 0.7364(7) 0.2612(7) 0.0130(16) Uani 1 1 d .
H1A H 0.502(14) 1.346(3) 0.260(8) 0.020 Uiso 1 1 d D

loop_
_atom_site_aniso_label
_atom_site_aniso_U_11
_atom_site_aniso_U_22
_atom_site_aniso_U_33
_atom_site_aniso_U_23
_atom_site_aniso_U_13
_atom_site_aniso_U_12
Cu1 0.0183(5) 0.0194(5) 0.0149(5) 0.0011(4) 0.0053(4) 0.0053(4)
P1 0.0169(11) 0.0145(10) 0.0131(9) 0.0024(8) 0.0061(8) 0.0039(9)
P2 0.0168(11) 0.0162(10) 0.0121(9) 0.0018(8) 0.0047(8) 0.0048(9)
O1 0.017(3) 0.018(3) 0.014(3) 0.003(2) 0.005(2) -0.001(2)
O2 0.016(3) 0.020(3) 0.014(3) 0.003(2) 0.008(2) 0.008(2)
O3 0.019(3) 0.027(3) 0.015(3) 0.004(2) 0.007(2) 0.007(2)
O4 0.014(3) 0.022(3) 0.013(3) 0.001(2) 0.003(2) 0.002(2)
O5 0.016(3) 0.019(3) 0.021(3) 0.004(2) 0.010(2) 0.004(2)
O6 0.022(3) 0.024(3) 0.019(3) 0.004(2) 0.006(2) 0.012(3)
O7 0.018(3) 0.025(3) 0.022(3) -0.003(2) 0.011(2) 0.007(3)
N1 0.046(5) 0.011(4) 0.023(4) 0.008(3) 0.007(3) 0.000(4)
C1 0.011(4) 0.019(4) 0.015(4) -0.002(3) -0.001(3) -0.002(3)
C2 0.026(5) 0.019(4) 0.021(4) 0.001(3) 0.006(4) 0.005(4)
C3 0.038(5) 0.021(5) 0.026(4) 0.008(4) 0.015(4) 0.013(4)
C4 0.031(5) 0.032(5) 0.026(4) 0.007(4) 0.013(4) -0.003(4)
C5 0.029(5) 0.029(5) 0.020(4) 0.008(4) 0.009(4) 0.007(4)
C6 0.017(4) 0.012(4) 0.015(4) -0.004(3) 0.000(3) -0.002(3)
C7 0.012(4) 0.016(4) 0.013(4) 0.008(3) 0.007(3) 0.003(3)

loop_
_atom_type_symbol
_atom_type_description
_atom_type_scat_dispersion_real
_atom_type_scat_dispersion_imag
_atom_type_scat_source
C C 0.0033 0.0016 'International Tables Vol C Tables 4.2.6.8 and 6.1.1.4'
Cu Cu 0.3201 1.2651 'International Tables Vol C Tables 4.2.6.8 and 6.1.1.4'
N N 0.0061 0.0033 'International Tables Vol C Tables 4.2.6.8 and 6.1.1.4'
O O 0.0106 0.0060 'International Tables Vol C Tables 4.2.6.8 and 6.1.1.4'
P P 0.1023 0.0942 'International Tables Vol C Tables 4.2.6.8 and 6.1.1.4'
H H 0.0000 0.0000 'International Tables Vol C Tables 4.2.6.8 and 6.1.1.4'

loop_
_geom_angle_atom_site_label_1
_geom_angle_atom_site_label_2
_geom_angle_atom_site_label_3
_geom_angle
_geom_angle_site_symmetry_1
_geom_angle_site_symmetry_3
O5 Cu1 O1 89.2(2) 2_565 .
O5 Cu1 O2 91.4(2) 2_565 2_565
O1 Cu1 O2 168.9(2) . 2_565
O5 Cu1 O4 169.1(2) 2_565 .
O1 Cu1 O4 87.8(2) . .
O2 Cu1 O4 89.6(2) 2_565 .
O5 Cu1 O4 101.45(19) 2_565 2_465
O1 Cu1 O4 91.39(19) . 2_465
O2 Cu1 O4 99.36(19) 2_565 2_465
O4 Cu1 O4 89.08(19) . 2_465
O5 Cu1 Cu1 82.52(15) 2_565 2_565
O1 Cu1 Cu1 85.95(15) . 2_565
O2 Cu1 Cu1 83.13(15) 2_565 2_565
O4 Cu1 Cu1 86.83(15) . 2_565
O4 Cu1 Cu1 175.21(14) 2_465 2_565
O5 Cu1 Cu1 142.65(15) 2_565 2_465
O1 Cu1 Cu1 89.59(15) . 2_465
O2 Cu1 Cu1 96.64(15) 2_565 2_465
O4 Cu1 Cu1 47.81(14) . 2_465
O4 Cu1 Cu1 41.27(13) 2_465 2_465
Cu1 Cu1 Cu1 134.59(7) 2_565 2_465
O3 P1 O1 112.3(3) . .
O3 P1 O2 109.9(3) . .
O1 P1 O2 113.0(3) . .
O3 P1 C7 108.4(3) . .
O1 P1 C7 105.6(3) . .
O2 P1 C7 107.3(3) . .
O6 P2 O5 112.6(3) . .
O6 P2 O4 111.5(3) . .
O5 P2 O4 113.0(3) . .
O6 P2 C7 109.7(3) . .
O5 P2 C7 106.0(3) . .
O4 P2 C7 103.6(3) . .
P1 O1 Cu1 119.1(3) . .
P1 O2 Cu1 121.0(3) . 2_565
P2 O4 Cu1 117.7(3) . .
P2 O4 Cu1 144.5(3) . 2_465
Cu1 O4 Cu1 90.92(19) . 2_465
P2 O5 Cu1 124.6(3) . 2_565
P2 O6 H6C 109.5 . .
C7 O7 H7 109.5 . .
C4 N1 C3 122.7(7) . .
C4 N1 H1A 118(5) . .
C3 N1 H1A 119(5) . .
C5 C1 C2 117.2(7) . .
C5 C1 C6 120.3(7) . .
C2 C1 C6 122.3(7) . .
C3 C2 C1 120.0(7) . .
C3 C2 H2 120.0 . .
C1 C2 H2 120.0 . .
N1 C3 C2 120.2(8) . .
N1 C3 H3 119.9 . .
C2 C3 H3 119.9 . .
N1 C4 C5 119.7(8) . .
N1 C4 H4 120.1 . .
C5 C4 H4 120.1 . .
C4 C5 C1 120.1(8) . .
C4 C5 H5 119.9 . .
C1 C5 H5 119.9 . .
C1 C6 C7 118.6(6) . .
C1 C6 H6A 107.7 . .
C7 C6 H6A 107.7 . .
C1 C6 H6B 107.7 . .
C7 C6 H6B 107.7 . .
H6A C6 H6B 107.1 . .
O7 C7 C6 106.6(6) . .
O7 C7 P2 109.8(5) . .
C6 C7 P2 116.6(5) . .
O7 C7 P1 109.8(4) . .
C6 C7 P1 106.2(5) . .
P2 C7 P1 107.7(4) . .

loop_
_geom_bond_atom_site_label_1
_geom_bond_atom_site_label_2
_geom_bond_distance
_geom_bond_site_symmetry_2
Cu1 O5 1.941(5) 2_565
Cu1 O1 1.966(5) .
Cu1 O2 1.967(5) 2_565
Cu1 O4 2.013(5) .
Cu1 O4 2.261(5) 2_465
Cu1 Cu1 2.917(2) 2_565
Cu1 Cu1 3.051(2) 2_465
P1 O3 1.521(5) .
P1 O1 1.525(5) .
P1 O2 1.526(5) .
P1 C7 1.846(7) .
P2 O6 1.522(5) .
P2 O5 1.522(5) .
P2 O4 1.543(5) .
P2 C7 1.844(7) .
O2 Cu1 1.967(5) 2_565
O4 Cu1 2.261(5) 2_465
O5 Cu1 1.941(5) 2_565
O6 H6C 0.8500 .
O7 C7 1.440(8) .
O7 H7 0.8200 .
N1 C4 1.327(11) .
N1 C3 1.331(10) .
N1 H1A 0.85(2) .
C1 C5 1.403(10) .
C1 C2 1.403(10) .
C1 C6 1.493(10) .
C2 C3 1.342(11) .
C2 H2 0.9300 .
C3 H3 0.9300 .
C4 C5 1.353(11) .
C4 H4 0.9300 .
C5 H5 0.9300 .
C6 C7 1.539(10) .
C6 H6A 0.9700 .
C6 H6B 0.9700 .
